data_1566392
loop_
_publ_author_name
'Birchall, Lee'
'Truccolo, Giada'
'Jackson, Lewis'
'Shepherd, Helena Jane'

_publ_section_title
;
 Co-crystallisation as a Modular Approach to the Discovery of
 Spin-Crossover Materials
;
_journal_name_full 'Chemical Science'
_journal_paper_doi 10.1039/D1SC04956A
_journal_year 2022
_chemical_formula_moiety 'C22 H18 Fe N10, 2(F6 P), 2(C10 H8 N2)'
_chemical_formula_sum 'C42 H34 F12 Fe N14 P2'
_chemical_formula_weight 1080.62
_space_group_crystal_system monoclinic
_space_group_IT_number 12
_space_group_name_Hall '-C 2y'
_space_group_name_H-M_alt 'C 1 2/m 1'
_atom_sites_solution_hydrogens geom
_audit_creation_date 2021-08-09
_audit_creation_method
;
Olex2 1.3
(compiled 2020.11.12 svn.r5f609507 for OlexSys, GUI svn.r6272)
;
_audit_update_record
;
2021-08-11 deposited with the CCDC.	2022-02-17 downloaded from the CCDC.
;
_cell_angle_alpha 90
_cell_angle_beta 95.4899(17)
_cell_angle_gamma 90
_cell_formula_units_Z 4
_cell_length_a 14.9529(3)
_cell_length_b 14.8247(3)
_cell_length_c 21.0093(3)
_cell_measurement_reflns_used 6715
_cell_measurement_temperature 298.00(13)
_cell_measurement_theta_max 71.8650
_cell_measurement_theta_min 4.2000
_cell_volume 4635.82(15)
_computing_cell_refinement 'CrysAlisPro 1.171.40.53 (Rigaku OD, 2019)'
_computing_data_collection 'CrysAlisPro 1.171.40.53 (Rigaku OD, 2019)'
_computing_data_reduction 'CrysAlisPro 1.171.40.53 (Rigaku OD, 2019)'
_computing_molecular_graphics 'Olex2 1.3 (Dolomanov et al., 2009)'
_computing_publication_material 'Olex2 1.3 (Dolomanov et al., 2009)'
_computing_structure_refinement 'SHELXL 2013/4 (Sheldrick, 2015)'
_diffrn_ambient_environment air
_diffrn_ambient_temperature 298.00(13)
_diffrn_detector 'CCD plate'
_diffrn_detector_area_resol_mean 5.2887
_diffrn_detector_type AtlasS2
_diffrn_measured_fraction_theta_full 1.000
_diffrn_measured_fraction_theta_max 0.987
_diffrn_measurement_details
;
List of Runs (angles in degrees, time in seconds):

  # Type    Start    End  Width  t~exp~   \w     \q     \k     \f   Frames
#--------------------------------------------------------------------------
  1  \w    -27.00  -2.00   1.00    1.00    --  -42.16 125.00-180.00   25
  2  \w    -87.00 -59.00   1.00    1.00    --  -42.16 125.00-180.00   28
  3  \w   -115.00 -19.00   1.00    1.00    --  -42.16 -38.00  60.00   96
  4  \w   -116.00 -18.00   1.00    1.00    --  -42.16 -38.00 150.00   98
  5  \w      2.00  80.00   1.00    1.00    --   42.16 -99.00  30.00   78
  6  \w     29.00  56.00   1.00    1.00    --   42.16-125.00 -30.00   27
  7  \w      3.00  46.00   1.00    1.00    --   42.16 -99.00 -60.00   43
  8  \w     31.00  82.00   1.00    4.00    --  103.72 -61.00  90.00   51
  9  \w     33.00  58.00   1.00    4.00    --  103.72-125.00 -90.00   25
 10  \w     64.00 107.00   1.00    4.00    --  103.72 -94.00  90.00   43
 11  \w     94.00 127.00   1.00    4.00    --  103.72 125.00  30.00   33
 12  \w     75.00 118.00   1.00    4.00    --  103.72-125.00 -90.00   43
 13  \w     39.00  66.00   1.00    4.00    --  103.72 -45.00 -60.00   27
 14  \w     37.00 118.00   1.00    4.00    --  103.72-125.00  60.00   81
 15  \w     75.00 137.00   1.00    4.00    --  103.72  61.00  90.00   62
 16  \w     97.00 166.00   1.00    4.00    --  103.72 125.00-180.00   69
 17  \w    119.00 177.00   1.00    4.00    --  103.72 125.00 -60.00   58
 18  \w     44.00 116.00   1.00    4.00    --  103.72 -30.00-150.00   72
 19  \w    107.00 133.00   1.00    4.00    --  103.72 -61.00  90.00   26
 20  \w     30.00 117.00   1.00    4.00    --  103.72 -77.00-120.00   87
 21  \w     51.00 178.00   1.00    4.00    --  103.72  15.00-150.00  127
;
_diffrn_measurement_device 'four-circle diffractometer'
_diffrn_measurement_device_type 'SuperNova, Dual, Cu at home/near, AtlasS2'
_diffrn_measurement_method '\w scans'
_diffrn_orient_matrix_type 'CrysAlisPro convention (1999,Acta A55,543-557)'
_diffrn_orient_matrix_UB_11 -0.0445973000
_diffrn_orient_matrix_UB_12 -0.0775932000
_diffrn_orient_matrix_UB_13 -0.0402356000
_diffrn_orient_matrix_UB_21 0.0075887000
_diffrn_orient_matrix_UB_22 -0.0611760000
_diffrn_orient_matrix_UB_23 0.0595574000
_diffrn_orient_matrix_UB_31 -0.0930664000
_diffrn_orient_matrix_UB_32 0.0321731000
_diffrn_orient_matrix_UB_33 0.0162513000
_diffrn_radiation_monochromator mirror
_diffrn_radiation_probe x-ray
_diffrn_radiation_type 'Cu K\a'
_diffrn_radiation_wavelength 1.54184
_diffrn_reflns_av_R_equivalents 0.0287
_diffrn_reflns_av_unetI/netI 0.0224
_diffrn_reflns_Laue_measured_fraction_full 1.000
_diffrn_reflns_Laue_measured_fraction_max 0.987
_diffrn_reflns_limit_h_max 15
_diffrn_reflns_limit_h_min -18
_diffrn_reflns_limit_k_max 18
_diffrn_reflns_limit_k_min -17
_diffrn_reflns_limit_l_max 25
_diffrn_reflns_limit_l_min -25
_diffrn_reflns_number 17455
_diffrn_reflns_point_group_measured_fraction_full 1.000
_diffrn_reflns_point_group_measured_fraction_max 0.987
_diffrn_reflns_theta_full 67.684
_diffrn_reflns_theta_max 72.043
_diffrn_reflns_theta_min 4.209
_diffrn_source 'micro-focus sealed X-ray tube'
_diffrn_source_type 'SuperNova (Cu) X-ray Source'
_exptl_absorpt_coefficient_mu 4.138
_exptl_absorpt_correction_T_max 1.000
_exptl_absorpt_correction_T_min 0.341
_exptl_absorpt_correction_type gaussian
_exptl_absorpt_process_details
;
CrysAlisPro 1.171.40.53 (Rigaku Oxford Diffraction, 2019)
Numerical absorption correction based on gaussian integration over
			a multifaceted crystal model
Empirical absorption correction using spherical harmonics,
 implemented in SCALE3 ABSPACK scaling algorithm.
;
_exptl_crystal_colour red
_exptl_crystal_colour_primary red
_exptl_crystal_density_diffrn 1.548
_exptl_crystal_description block
_exptl_crystal_F_000 2192
_exptl_crystal_size_max 0.321
_exptl_crystal_size_mid 0.256
_exptl_crystal_size_min 0.134
_refine_diff_density_max 1.039
_refine_diff_density_min -0.755
_refine_diff_density_rms 0.069
_refine_ls_extinction_method none
_refine_ls_goodness_of_fit_ref 1.072
_refine_ls_hydrogen_treatment constr
_refine_ls_matrix_type full
_refine_ls_number_parameters 361
_refine_ls_number_reflns 4687
_refine_ls_number_restraints 60
_refine_ls_restrained_S_all 1.139
_refine_ls_R_factor_all 0.0686
_refine_ls_R_factor_gt 0.0623
_refine_ls_shift/su_max 0.001
_refine_ls_shift/su_mean 0.000
_refine_ls_structure_factor_coef Fsqd
_refine_ls_weighting_details 'w=1/[\s^2^(Fo^2^)+(0.1351P)^2^+2.5431P] where P=(Fo^2^+2Fc^2^)/3'
_refine_ls_weighting_scheme calc
_refine_ls_wR_factor_gt 0.1888
_refine_ls_wR_factor_ref 0.1981
_reflns_Friedel_coverage 0.000
_reflns_number_gt 4072
_reflns_number_total 4687
_reflns_threshold_expression 'I > 2\s(I)'
_cod_data_source_file d1sc04956a1.cif
_cod_data_source_block ltb-97-002r_298_red_ref
_cod_original_cell_volume 4635.81(15)
_cod_database_code 1566392
_shelxl_version_number 2013-4
_chemical_oxdiff_formula 'Fe C42 H34 P2 F12 N14'
_chemical_oxdiff_usercomment '298 K Red crystal'
_shelx_space_group_comment
;
The symmetry employed for this shelxl refinement is uniquely defined
by the following loop, which should always be used as a source of
symmetry information in preference to the above space-group names.
They are only intended as comments.
;
_reflns_odcompleteness_completeness 99.98
_reflns_odcompleteness_iscentric 1
_reflns_odcompleteness_theta 66.97
_olex2_refinement_description
;
1. Fixed Uiso
 At 1.2 times of:
  All C(H) groups, All N(H) groups
2. Rigid body (RIGU) restrains
 P2, F6, F5, F7, F8
 with sigma for 1-2 distances of 0.004 and sigma for 1-3 distances of 0.004
 P1, F3, F2, F1, F4
 with sigma for 1-2 distances of 0.004 and sigma for 1-3 distances of 0.004
3.a Aromatic/amide H refined with riding coordinates:
 N1(H1), N4(H4), N8(H8), C5(H5), C6(H6), C13(H13), C2(H2), C1(H1A), C11(H11),
 C8(H8A), C12(H12), C16(H16), C17(H17), C7(H7), C19(H19), C22(H22), C18(H18),
 C23(H23), C26(H26), C27(H27), C24(H24), C25(H25)
;
_olex2_submission_special_instructions 'No special instructions were received'
_oxdiff_exptl_absorpt_empirical_details
;
Empirical correction (ABSPACK) includes:
- Absorption correction using spherical harmonics
- Frame scaling
;
_oxdiff_exptl_absorpt_empirical_full_max 1.229
_oxdiff_exptl_absorpt_empirical_full_min 0.872

loop_
_space_group_symop_operation_xyz
'x, y, z'
'-x, y, -z'
'x+1/2, y+1/2, z'
'-x+1/2, y+1/2, -z'
'-x, -y, -z'
'x, -y, z'
'-x+1/2, -y+1/2, -z'
'x+1/2, -y+1/2, z'

loop_
_atom_site_label
_atom_site_type_symbol
_atom_site_fract_x
_atom_site_fract_y
_atom_site_fract_z
_atom_site_U_iso_or_equiv
_atom_site_adp_type
_atom_site_occupancy
_atom_site_site_symmetry_order
_atom_site_calc_flag
_atom_site_refinement_flags_posn
_atom_site_refinement_flags_adp
_atom_site_refinement_flags_occupancy
_atom_site_disorder_assembly
_atom_site_disorder_group
Fe1 Fe 0.75911(4) 0.5000 0.25370(3) 0.0478(2) Uani 1 2 d S T P . .
P1 P 0.25307(10) 0.5000 0.12275(7) 0.0847(5) Uani 1 2 d S TU P . .
P2 P 0.5000 0.21975(10) 0.5000 0.0918(6) Uani 1 2 d S TU P . .
N3 N 0.6837(2) 0.5000 0.32220(14) 0.0471(7) Uani 1 2 d S T P . .
F6 F 0.5000 0.1139(2) 0.5000 0.0971(11) Uani 1 2 d S TU P . .
N6 N 0.8345(2) 0.5000 0.18557(16) 0.0520(8) Uani 1 2 d S T P . .
N2 N 0.74340(17) 0.63130(19) 0.26529(12) 0.0560(6) Uani 1 1 d . . . . .
F5 F 0.4231(2) 0.21986(18) 0.54705(16) 0.1174(12) Uani 1 1 d . U . . .
N7 N 0.8783(2) 0.5000 0.30276(16) 0.0568(8) Uani 1 2 d S T P . .
N5 N 0.6677(2) 0.5000 0.17995(16) 0.0567(8) Uani 1 2 d S T P . .
N1 N 0.76280(19) 0.7084(2) 0.23631(13) 0.0632(7) Uani 1 1 d . . . . .
H1 H 0.7967 0.7121 0.2056 0.076 Uiso 1 1 calc R U . . .
F7 F 0.5000 0.3278(2) 0.5000 0.144(2) Uani 1 2 d S TU P . .
N4 N 0.5776(3) 0.5000 0.16904(18) 0.0679(11) Uani 1 2 d S T P . .
H4 H 0.5415 0.5000 0.1985 0.081 Uiso 1 2 calc R U P . .
C4 C 0.65678(19) 0.5785(2) 0.34564(13) 0.0509(6) Uani 1 1 d . . . . .
N8 N 0.9132(3) 0.5000 0.36440(18) 0.0693(11) Uani 1 2 d S T P . .
H8 H 0.8818 0.5000 0.3966 0.083 Uiso 1 2 calc R U P . .
C14 C 0.9242(3) 0.5000 0.1989(2) 0.0556(9) Uani 1 2 d S T P . .
C3 C 0.6897(2) 0.6547(2) 0.31051(14) 0.0551(7) Uani 1 1 d . . . . .
C15 C 0.9491(3) 0.5000 0.2680(2) 0.0586(10) Uani 1 2 d S T P . .
F8 F 0.5745(3) 0.2191(3) 0.55967(19) 0.1370(12) Uani 1 1 d . U . . .
C10 C 0.7965(3) 0.5000 0.12431(19) 0.0602(11) Uani 1 2 d S T P . .
C9 C 0.6990(3) 0.5000 0.1218(2) 0.0636(11) Uani 1 2 d S T P . .
C5 C 0.6034(2) 0.5807(2) 0.39607(14) 0.0579(7) Uani 1 1 d . . . . .
H5 H 0.5855 0.6352 0.4126 0.069 Uiso 1 1 calc R U . . .
N9 N 0.8040(3) 0.5000 0.4700(2) 0.0914(17) Uani 1 2 d S T P . .
N10 N 0.5391(3) 0.5000 0.7334(2) 0.0919(18) Uani 1 2 d S T P . .
N11 N 0.6178(3) 0.2268(3) 0.86144(18) 0.0900(11) Uani 1 1 d . . . . .
C28 C 0.5249(3) 0.2386(2) 0.97091(17) 0.0696(9) Uani 1 1 d . . . . .
C6 C 0.5778(3) 0.5000 0.4210(2) 0.0598(11) Uani 1 2 d S T P . .
H6 H 0.5427 0.5000 0.4552 0.072 Uiso 1 2 calc R U P . .
F1 F 0.2119(4) 0.5000 0.1894(2) 0.1465(19) Uani 1 2 d S TU P . .
C13 C 0.9807(3) 0.5000 0.1502(2) 0.0659(12) Uani 1 2 d S T P . .
H13 H 1.0428 0.5000 0.1596 0.079 Uiso 1 2 calc R U P . .
C20 C 0.7063(3) 0.5000 0.5774(2) 0.0693(14) Uani 1 2 d S T P . .
C21 C 0.6498(3) 0.5000 0.6327(2) 0.0732(15) Uani 1 2 d S T P . .
C2 C 0.6747(3) 0.7473(3) 0.30964(18) 0.0692(9) Uani 1 1 d . . . . .
H2 H 0.6401 0.7803 0.3358 0.083 Uiso 1 1 calc R U . . .
C1 C 0.7224(3) 0.7795(3) 0.26154(18) 0.0719(9) Uani 1 1 d . . . . .
H1A H 0.7261 0.8393 0.2488 0.086 Uiso 1 1 calc R U . . .
C11 C 0.8517(4) 0.5000 0.0743(2) 0.0730(14) Uani 1 2 d S T P . .
H11 H 0.8265 0.5000 0.0321 0.088 Uiso 1 2 calc R U P . .
C8 C 0.6279(4) 0.5000 0.0744(2) 0.0831(16) Uani 1 2 d S T P . .
H8A H 0.6308 0.5000 0.0304 0.100 Uiso 1 2 calc R U P . .
C12 C 0.9430(4) 0.5000 0.0878(2) 0.0712(13) Uani 1 2 d S T P . .
H12 H 0.9798 0.5000 0.0546 0.085 Uiso 1 2 calc R U P . .
C16 C 1.0290(3) 0.5000 0.3077(3) 0.0753(14) Uani 1 2 d S T P . .
H16 H 1.0873 0.5000 0.2957 0.090 Uiso 1 2 calc R U P . .
F4 F 0.3240(3) 0.4286(4) 0.1527(2) 0.1742(19) Uani 1 1 d . U . . .
C17 C 1.0027(4) 0.5000 0.3688(3) 0.0865(18) Uani 1 2 d S T P . .
H17 H 1.0407 0.5000 0.4065 0.104 Uiso 1 2 calc R U P . .
C7 C 0.5516(4) 0.5000 0.1068(2) 0.0852(17) Uani 1 2 d S T P . .
H7 H 0.4926 0.5000 0.0883 0.102 Uiso 1 2 calc R U P . .
C19 C 0.7309(3) 0.4201(4) 0.54956(19) 0.0924(14) Uani 1 1 d . . . . .
H19 H 0.7150 0.3648 0.5660 0.111 Uiso 1 1 calc R U . . .
C22 C 0.6213(3) 0.4206(4) 0.65898(19) 0.0871(13) Uani 1 1 d . . . . .
H22 H 0.6386 0.3653 0.6432 0.105 Uiso 1 1 calc R U . . .
C18 C 0.7798(3) 0.4242(4) 0.4967(2) 0.0958(15) Uani 1 1 d . . . . .
H18 H 0.7966 0.3701 0.4789 0.115 Uiso 1 1 calc R U . . .
C23 C 0.5670(3) 0.4238(4) 0.7088(2) 0.0975(16) Uani 1 1 d . . . . .
H23 H 0.5492 0.3695 0.7259 0.117 Uiso 1 1 calc R U . . .
C26 C 0.4810(4) 0.2403(4) 0.9097(2) 0.0950(14) Uani 1 1 d . . . . .
H26 H 0.4187 0.2453 0.9040 0.114 Uiso 1 1 calc R U . . .
F2 F 0.1804(3) 0.4343(5) 0.0990(3) 0.237(3) Uani 1 1 d . U . . .
C27 C 0.6165(3) 0.2277(5) 0.9751(3) 0.120(2) Uani 1 1 d . . . . .
H27 H 0.6498 0.2242 1.0148 0.144 Uiso 1 1 calc R U . . .
C24 C 0.5299(4) 0.2345(4) 0.8571(2) 0.1017(15) Uani 1 1 d . . . . .
H24 H 0.4989 0.2360 0.8166 0.122 Uiso 1 1 calc R U . . .
C25 C 0.6585(4) 0.2222(5) 0.9194(3) 0.124(2) Uani 1 1 d . . . . .
H25 H 0.7205 0.2145 0.9233 0.149 Uiso 1 1 calc R U . . .
F3 F 0.2938(4) 0.5000 0.0616(3) 0.263(5) Uani 1 2 d S TU P . .

loop_
_atom_site_aniso_label
_atom_site_aniso_U_11
_atom_site_aniso_U_22
_atom_site_aniso_U_33
_atom_site_aniso_U_23
_atom_site_aniso_U_13
_atom_site_aniso_U_12
Fe1 0.0503(4) 0.0628(4) 0.0338(3) 0.000 0.0229(2) 0.000
P1 0.0642(7) 0.1277(13) 0.0627(8) 0.000 0.0085(6) 0.000
P2 0.1181(12) 0.0614(8) 0.1092(12) 0.000 0.0791(11) 0.000
N3 0.0477(16) 0.0632(19) 0.0329(14) 0.000 0.0170(12) 0.000
F6 0.135(3) 0.0631(17) 0.102(3) 0.000 0.053(2) 0.000
N6 0.0586(19) 0.0610(19) 0.0404(16) 0.000 0.0255(14) 0.000
N2 0.0597(13) 0.0694(15) 0.0427(12) 0.0021(11) 0.0250(10) -0.0029(11)
F5 0.144(2) 0.0821(16) 0.143(3) -0.0136(15) 0.106(2) -0.0174(15)
N7 0.0556(19) 0.079(2) 0.0396(17) 0.000 0.0235(14) 0.000
N5 0.0561(19) 0.081(2) 0.0367(16) 0.000 0.0226(14) 0.000
N1 0.0736(16) 0.0674(16) 0.0530(14) 0.0053(12) 0.0282(12) -0.0076(13)
F7 0.199(5) 0.0607(18) 0.201(5) 0.000 0.161(4) 0.000
N4 0.058(2) 0.103(3) 0.0464(19) 0.000 0.0197(16) 0.000
C4 0.0505(14) 0.0682(17) 0.0365(12) -0.0033(11) 0.0181(11) -0.0001(12)
N8 0.059(2) 0.111(3) 0.0402(18) 0.000 0.0172(15) 0.000
C14 0.059(2) 0.065(2) 0.048(2) 0.000 0.0277(18) 0.000
C3 0.0595(15) 0.0657(17) 0.0432(14) -0.0040(12) 0.0205(12) -0.0011(13)
C15 0.052(2) 0.079(3) 0.048(2) 0.000 0.0245(18) 0.000
F8 0.161(3) 0.132(3) 0.124(3) -0.029(2) 0.047(2) -0.039(2)
C10 0.069(3) 0.080(3) 0.0357(19) 0.000 0.0255(18) 0.000
C9 0.070(3) 0.090(3) 0.0341(19) 0.000 0.0194(18) 0.000
C5 0.0583(16) 0.076(2) 0.0429(14) -0.0072(13) 0.0234(12) 0.0035(14)
N9 0.052(2) 0.178(6) 0.047(2) 0.000 0.0187(18) 0.000
N10 0.057(2) 0.177(6) 0.043(2) 0.000 0.0125(18) 0.000
N11 0.118(3) 0.084(2) 0.077(2) -0.0120(17) 0.059(2) -0.0170(19)
C28 0.087(2) 0.0617(18) 0.066(2) -0.0034(15) 0.0392(18) -0.0063(16)
C6 0.053(2) 0.093(3) 0.0373(19) 0.000 0.0241(16) 0.000
F1 0.169(5) 0.181(5) 0.094(3) 0.000 0.032(3) 0.000
C13 0.066(3) 0.082(3) 0.056(2) 0.000 0.036(2) 0.000
C20 0.042(2) 0.127(4) 0.040(2) 0.000 0.0108(17) 0.000
C21 0.045(2) 0.134(5) 0.041(2) 0.000 0.0059(17) 0.000
C2 0.079(2) 0.0677(19) 0.065(2) -0.0066(16) 0.0300(17) 0.0012(17)
C1 0.089(2) 0.065(2) 0.066(2) 0.0008(16) 0.0291(18) -0.0029(17)
C11 0.080(3) 0.104(4) 0.039(2) 0.000 0.031(2) 0.000
C8 0.081(3) 0.131(5) 0.039(2) 0.000 0.016(2) 0.000
C12 0.083(3) 0.086(3) 0.052(3) 0.000 0.046(2) 0.000
C16 0.053(2) 0.113(4) 0.063(3) 0.000 0.023(2) 0.000
F4 0.165(4) 0.181(4) 0.168(4) -0.040(3) -0.029(3) 0.061(3)
C17 0.057(3) 0.148(6) 0.056(3) 0.000 0.013(2) 0.000
C7 0.069(3) 0.139(5) 0.048(3) 0.000 0.009(2) 0.000
C19 0.072(2) 0.151(4) 0.057(2) 0.013(2) 0.0226(18) 0.017(3)
C22 0.065(2) 0.138(4) 0.062(2) 0.021(2) 0.0217(17) 0.014(2)
C18 0.075(2) 0.160(5) 0.056(2) 0.002(2) 0.0215(18) 0.031(3)
C23 0.067(2) 0.165(5) 0.063(2) 0.036(3) 0.0201(18) 0.010(3)
C26 0.098(3) 0.121(4) 0.071(3) 0.006(2) 0.037(2) 0.025(3)
F2 0.147(3) 0.343(7) 0.230(5) -0.167(5) 0.054(3) -0.106(4)
C27 0.083(3) 0.204(7) 0.079(3) -0.047(4) 0.037(2) -0.025(3)
C24 0.123(4) 0.116(4) 0.073(3) 0.013(3) 0.047(3) 0.016(3)
C25 0.087(3) 0.189(7) 0.105(4) -0.053(4) 0.053(3) -0.039(4)
F3 0.123(4) 0.589(16) 0.087(3) 0.000 0.057(3) 0.000

loop_
_atom_type_symbol
_atom_type_description
_atom_type_scat_dispersion_real
_atom_type_scat_dispersion_imag
_atom_type_scat_source
C C 0.0181 0.0091 'International Tables Vol C Tables 4.2.6.8 and 6.1.1.4'
H H 0.0000 0.0000 'International Tables Vol C Tables 4.2.6.8 and 6.1.1.4'
N N 0.0311 0.0180 'International Tables Vol C Tables 4.2.6.8 and 6.1.1.4'
F F 0.0727 0.0534 'International Tables Vol C Tables 4.2.6.8 and 6.1.1.4'
P P 0.2955 0.4335 'International Tables Vol C Tables 4.2.6.8 and 6.1.1.4'
Fe Fe -1.1336 3.1974 'International Tables Vol C Tables 4.2.6.8 and 6.1.1.4'

loop_
_exptl_crystal_face_index_h
_exptl_crystal_face_index_k
_exptl_crystal_face_index_l
_exptl_crystal_face_perp_dist
-5 8 -4 0.1162
0 8 -8 0.1215
8 2 -8 0.1158
-9 3 3 0.1466
7 3 7 0.0387
7 3 8 0.0392
9 -3 -4 0.1497
-9 -1 7 0.1348
2 -8 6 0.1131
3 -8 5 0.1071
-9 -1 -3 0.1084
-6 -4 -9 0.0849

loop_
_geom_angle_atom_site_label_1
_geom_angle_atom_site_label_2
_geom_angle_atom_site_label_3
_geom_angle
_geom_angle_site_symmetry_1
_geom_angle_site_symmetry_3
_geom_angle_publ_flag
N3 Fe1 N2 79.74(7) . 6_565 ?
N3 Fe1 N2 79.74(7) . . ?
N3 Fe1 N7 100.08(13) . . ?
N3 Fe1 N5 100.23(14) . . ?
N6 Fe1 N3 179.86(15) . . ?
N6 Fe1 N2 100.27(7) . . ?
N6 Fe1 N2 100.27(7) . 6_565 ?
N6 Fe1 N7 79.78(14) . . ?
N6 Fe1 N5 79.91(15) . . ?
N2 Fe1 N2 159.38(14) . 6_565 ?
N7 Fe1 N2 92.73(8) . 6_565 ?
N7 Fe1 N2 92.73(8) . . ?
N5 Fe1 N2 90.87(8) . 6_565 ?
N5 Fe1 N2 90.87(8) . . ?
N5 Fe1 N7 159.69(14) . . ?
F1 P1 F4 87.2(3) . 6_565 ?
F1 P1 F4 87.2(3) . . ?
F4 P1 F4 83.8(4) . 6_565 ?
F2 P1 F1 87.9(3) . . ?
F2 P1 F1 88.0(3) 6_565 . ?
F2 P1 F4 174.8(3) . 6_565 ?
F2 P1 F4 174.8(3) 6_565 . ?
F2 P1 F4 97.7(4) 6_565 6_565 ?
F2 P1 F4 97.7(4) . . ?
F2 P1 F2 80.4(6) . 6_565 ?
F3 P1 F1 178.5(4) . . ?
F3 P1 F4 91.7(3) . . ?
F3 P1 F4 91.7(3) . 6_565 ?
F3 P1 F2 93.2(3) . . ?
F3 P1 F2 93.2(3) . 6_565 ?
F6 P2 F5 90.06(11) . . ?
F6 P2 F5 90.06(11) . 2_656 ?
F6 P2 F7 180.0 . . ?
F6 P2 F8 89.68(15) . 2_656 ?
F6 P2 F8 89.68(15) . . ?
F5 P2 F5 179.9(2) 2_656 . ?
F5 P2 F7 89.94(11) 2_656 . ?
F5 P2 F7 89.94(11) . . ?
F5 P2 F8 90.2(2) 2_656 2_656 ?
F5 P2 F8 90.2(2) . . ?
F5 P2 F8 89.8(2) 2_656 . ?
F5 P2 F8 89.8(2) . 2_656 ?
F8 P2 F7 90.32(15) 2_656 . ?
F8 P2 F7 90.32(15) . . ?
F8 P2 F8 179.4(3) 2_656 . ?
C4 N3 Fe1 119.75(16) 6_565 . ?
C4 N3 Fe1 119.75(16) . . ?
C4 N3 C4 120.5(3) . 6_565 ?
C14 N6 Fe1 119.6(3) . . ?
C14 N6 C10 121.1(4) . . ?
C10 N6 Fe1 119.3(3) . . ?
N1 N2 Fe1 138.6(2) . . ?
N1 N2 C3 105.7(3) . . ?
C3 N2 Fe1 115.2(2) . . ?
N8 N7 Fe1 138.5(3) . . ?
C15 N7 Fe1 115.9(3) . . ?
C15 N7 N8 105.6(4) . . ?
N4 N5 Fe1 138.1(3) . . ?
N4 N5 C9 106.0(4) . . ?
C9 N5 Fe1 115.9(3) . . ?
N2 N1 H1 124.3 . . ?
N2 N1 C1 111.3(3) . . ?
C1 N1 H1 124.3 . . ?
N5 N4 H4 124.4 . . ?
C7 N4 N5 111.2(4) . . ?
C7 N4 H4 124.4 . . ?
N3 C4 C3 111.0(2) . . ?
N3 C4 C5 121.1(3) . . ?
C5 C4 C3 127.9(3) . . ?
N7 N8 H8 124.4 . . ?
C17 N8 N7 111.1(4) . . ?
C17 N8 H8 124.4 . . ?
N6 C14 C15 111.2(3) . . ?
N6 C14 C13 120.8(4) . . ?
C13 C14 C15 128.0(4) . . ?
N2 C3 C4 114.2(3) . . ?
N2 C3 C2 110.5(3) . . ?
C2 C3 C4 135.1(3) . . ?
N7 C15 C14 113.6(4) . . ?
N7 C15 C16 110.5(4) . . ?
C16 C15 C14 135.9(4) . . ?
N6 C10 C9 111.2(3) . . ?
N6 C10 C11 119.3(4) . . ?
C11 C10 C9 129.5(4) . . ?
N5 C9 C10 113.7(4) . . ?
N5 C9 C8 109.9(4) . . ?
C8 C9 C10 136.4(4) . . ?
C4 C5 H5 120.9 . . ?
C6 C5 C4 118.2(3) . . ?
C6 C5 H5 120.9 . . ?
C18 N9 C18 116.5(5) . 6_565 ?
C23 N10 C23 116.8(5) . 6_565 ?
C25 N11 C24 116.2(4) . . ?
C26 C28 C28 122.1(5) . 2_657 ?
C27 C28 C28 121.4(5) . 2_657 ?
C27 C28 C26 116.2(4) . . ?
C5 C6 C5 120.9(4) 6_565 . ?
C5 C6 H6 119.6 . . ?
C5 C6 H6 119.6 6_565 . ?
C14 C13 H13 120.7 . . ?
C12 C13 C14 118.6(5) . . ?
C12 C13 H13 120.7 . . ?
C19 C20 C21 121.2(2) . . ?
C19 C20 C21 121.2(2) 6_565 . ?
C19 C20 C19 117.4(5) 6_565 . ?
C22 C21 C20 121.7(3) 6_565 . ?
C22 C21 C20 121.7(3) . . ?
C22 C21 C22 116.5(5) . 6_565 ?
C3 C2 H2 127.5 . . ?
C1 C2 C3 104.9(3) . . ?
C1 C2 H2 127.5 . . ?
N1 C1 C2 107.5(3) . . ?
N1 C1 H1A 126.3 . . ?
C2 C1 H1A 126.3 . . ?
C10 C11 H11 120.2 . . ?
C12 C11 C10 119.6(5) . . ?
C12 C11 H11 120.2 . . ?
C9 C8 H8A 127.5 . . ?
C7 C8 C9 105.0(4) . . ?
C7 C8 H8A 127.5 . . ?
C13 C12 H12 119.7 . . ?
C11 C12 C13 120.5(4) . . ?
C11 C12 H12 119.7 . . ?
C15 C16 H16 127.7 . . ?
C17 C16 C15 104.7(4) . . ?
C17 C16 H16 127.7 . . ?
N8 C17 C16 108.0(5) . . ?
N8 C17 H17 126.0 . . ?
C16 C17 H17 126.0 . . ?
N4 C7 C8 107.9(5) . . ?
N4 C7 H7 126.1 . . ?
C8 C7 H7 126.1 . . ?
C20 C19 H19 120.6 . . ?
C20 C19 C18 118.8(5) . . ?
C18 C19 H19 120.6 . . ?
C21 C22 H22 120.1 . . ?
C21 C22 C23 119.8(5) . . ?
C23 C22 H22 120.1 . . ?
N9 C18 C19 124.3(5) . . ?
N9 C18 H18 117.9 . . ?
C19 C18 H18 117.9 . . ?
N10 C23 C22 123.5(5) . . ?
N10 C23 H23 118.2 . . ?
C22 C23 H23 118.2 . . ?
C28 C26 H26 120.0 . . ?
C24 C26 C28 119.9(5) . . ?
C24 C26 H26 120.0 . . ?
C28 C27 H27 120.5 . . ?
C28 C27 C25 118.9(5) . . ?
C25 C27 H27 120.5 . . ?
N11 C24 C26 123.5(5) . . ?
N11 C24 H24 118.3 . . ?
C26 C24 H24 118.3 . . ?
N11 C25 C27 125.2(5) . . ?
N11 C25 H25 117.4 . . ?
C27 C25 H25 117.4 . . ?

loop_
_geom_bond_atom_site_label_1
_geom_bond_atom_site_label_2
_geom_bond_distance
_geom_bond_site_symmetry_2
_geom_bond_publ_flag
Fe1 N3 1.911(3) . ?
Fe1 N6 1.905(3) . ?
Fe1 N2 1.978(3) 6_565 ?
Fe1 N2 1.978(3) . ?
Fe1 N7 1.971(4) . ?
Fe1 N5 1.966(4) . ?
P1 F1 1.584(5) . ?
P1 F4 1.585(4) . ?
P1 F4 1.585(4) 6_565 ?
P1 F2 1.509(4) 6_565 ?
P1 F2 1.509(4) . ?
P1 F3 1.473(5) . ?
P2 F6 1.569(4) . ?
P2 F5 1.586(2) 2_656 ?
P2 F5 1.586(2) . ?
P2 F7 1.602(4) . ?
P2 F8 1.595(4) . ?
P2 F8 1.595(4) 2_656 ?
N3 C4 1.341(3) . ?
N3 C4 1.341(3) 6_565 ?
N6 C14 1.344(6) . ?
N6 C10 1.356(6) . ?
N2 N1 1.340(4) . ?
N2 C3 1.347(4) . ?
N7 N8 1.349(5) . ?
N7 C15 1.343(5) . ?
N5 N4 1.344(5) . ?
N5 C9 1.350(5) . ?
N1 H1 0.8600 . ?
N1 C1 1.348(5) . ?
N4 H4 0.8600 . ?
N4 C7 1.328(7) . ?
C4 C3 1.460(4) . ?
C4 C5 1.386(4) . ?
N8 H8 0.8600 . ?
N8 C17 1.332(7) . ?
C14 C15 1.463(6) . ?
C14 C13 1.388(5) . ?
C3 C2 1.391(5) . ?
C15 C16 1.390(7) . ?
C10 C9 1.454(7) . ?
C10 C11 1.396(6) . ?
C9 C8 1.386(8) . ?
C5 H5 0.9300 . ?
C5 C6 1.375(4) . ?
N9 C18 1.322(6) 6_565 ?
N9 C18 1.322(6) . ?
N10 C23 1.327(6) 6_565 ?
N10 C23 1.327(6) . ?
N11 C24 1.314(7) . ?
N11 C25 1.309(7) . ?
C28 C28 1.491(6) 2_657 ?
C28 C26 1.387(6) . ?
C28 C27 1.374(6) . ?
C6 C5 1.375(4) 6_565 ?
C6 H6 0.9300 . ?
C13 H13 0.9300 . ?
C13 C12 1.377(7) . ?
C20 C21 1.501(6) . ?
C20 C19 1.386(6) . ?
C20 C19 1.386(6) 6_565 ?
C21 C22 1.385(5) . ?
C21 C22 1.385(5) 6_565 ?
C2 H2 0.9300 . ?
C2 C1 1.376(5) . ?
C1 H1A 0.9300 . ?
C11 H11 0.9300 . ?
C11 C12 1.367(8) . ?
C8 H8A 0.9300 . ?
C8 C7 1.382(8) . ?
C12 H12 0.9300 . ?
C16 H16 0.9300 . ?
C16 C17 1.378(7) . ?
C17 H17 0.9300 . ?
C7 H7 0.9300 . ?
C19 H19 0.9300 . ?
C19 C18 1.388(5) . ?
C22 H22 0.9300 . ?
C22 C23 1.385(5) . ?
C18 H18 0.9300 . ?
C23 H23 0.9300 . ?
C26 H26 0.9300 . ?
C26 C24 1.385(6) . ?
C27 H27 0.9300 . ?
C27 C25 1.383(6) . ?
C24 H24 0.9300 . ?
C25 H25 0.9300 . ?

loop_
_geom_torsion_atom_site_label_1
_geom_torsion_atom_site_label_2
_geom_torsion_atom_site_label_3
_geom_torsion_atom_site_label_4
_geom_torsion
_geom_torsion_site_symmetry_1
_geom_torsion_site_symmetry_2
_geom_torsion_site_symmetry_3
_geom_torsion_site_symmetry_4
_geom_torsion_publ_flag
Fe1 N3 C4 C3 2.2(4) . . . . ?
Fe1 N3 C4 C5 -178.8(2) . . . . ?
Fe1 N6 C14 C15 0.000(0) . . . . ?
Fe1 N6 C14 C13 180.000(0) . . . . ?
Fe1 N6 C10 C9 0.000(0) . . . . ?
Fe1 N6 C10 C11 180.000(0) . . . . ?
Fe1 N2 N1 C1 170.5(3) . . . . ?
Fe1 N2 C3 C4 3.5(3) . . . . ?
Fe1 N2 C3 C2 -173.0(2) . . . . ?
Fe1 N7 N8 C17 180.000(1) . . . . ?
Fe1 N7 C15 C14 0.000(1) . . . . ?
Fe1 N7 C15 C16 180.000(1) . . . . ?
Fe1 N5 N4 C7 180.000(0) . . . . ?
Fe1 N5 C9 C10 0.000(0) . . . . ?
Fe1 N5 C9 C8 180.000(0) . . . . ?
N3 C4 C3 N2 -3.6(4) . . . . ?
N3 C4 C3 C2 171.7(4) . . . . ?
N3 C4 C5 C6 -0.8(5) . . . . ?
N6 C14 C15 N7 0.000(1) . . . . ?
N6 C14 C15 C16 180.000(1) . . . . ?
N6 C14 C13 C12 0.000(1) . . . . ?
N6 C10 C9 N5 0.000(0) . . . . ?
N6 C10 C9 C8 180.000(0) . . . . ?
N6 C10 C11 C12 0.000(0) . . . . ?
N2 N1 C1 C2 0.4(4) . . . . ?
N2 C3 C2 C1 -0.2(4) . . . . ?
N7 N8 C17 C16 0.000(1) . . . . ?
N7 C15 C16 C17 0.000(1) . . . . ?
N5 N4 C7 C8 0.000(0) . . . . ?
N5 C9 C8 C7 0.000(0) . . . . ?
N1 N2 C3 C4 176.9(3) . . . . ?
N1 N2 C3 C2 0.4(4) . . . . ?
N4 N5 C9 C10 180.000(0) . . . . ?
N4 N5 C9 C8 0.000(0) . . . . ?
C4 N3 C4 C3 -176.5(2) 6_565 . . . ?
C4 N3 C4 C5 2.5(6) 6_565 . . . ?
C4 C3 C2 C1 -175.6(4) . . . . ?
C4 C5 C6 C5 -0.8(6) . . . 6_565 ?
N8 N7 C15 C14 180.000(0) . . . . ?
N8 N7 C15 C16 0.000(1) . . . . ?
C14 N6 C10 C9 180.000(0) . . . . ?
C14 N6 C10 C11 0.000(0) . . . . ?
C14 C15 C16 C17 180.000(1) . . . . ?
C14 C13 C12 C11 0.000(0) . . . . ?
C3 N2 N1 C1 -0.5(4) . . . . ?
C3 C4 C5 C6 178.0(3) . . . . ?
C3 C2 C1 N1 -0.1(4) . . . . ?
C15 N7 N8 C17 0.000(1) . . . . ?
C15 C14 C13 C12 180.000(0) . . . . ?
C15 C16 C17 N8 0.000(1) . . . . ?
C10 N6 C14 C15 180.000(0) . . . . ?
C10 N6 C14 C13 0.000(1) . . . . ?
C10 C9 C8 C7 180.000(0) . . . . ?
C10 C11 C12 C13 0.000(0) . . . . ?
C9 N5 N4 C7 0.000(0) . . . . ?
C9 C10 C11 C12 180.000(0) . . . . ?
C9 C8 C7 N4 0.000(0) . . . . ?
C5 C4 C3 N2 177.5(3) . . . . ?
C5 C4 C3 C2 -7.2(6) . . . . ?
C28 C28 C26 C24 -175.9(4) 2_657 . . . ?
C28 C28 C27 C25 175.7(5) 2_657 . . . ?
C28 C26 C24 N11 0.3(9) . . . . ?
C28 C27 C25 N11 0.3(11) . . . . ?
C13 C14 C15 N7 180.000(0) . . . . ?
C13 C14 C15 C16 0.000(1) . . . . ?
C20 C21 C22 C23 -178.0(4) . . . . ?
C20 C19 C18 N9 -0.9(7) . . . . ?
C21 C20 C19 C18 177.2(4) . . . . ?
C21 C22 C23 N10 0.5(7) . . . . ?
C11 C10 C9 N5 180.000(0) . . . . ?
C11 C10 C9 C8 0.000(0) . . . . ?
C19 C20 C21 C22 -1.1(7) 6_565 . . 6_565 ?
C19 C20 C21 C22 1.1(7) . . . . ?
C19 C20 C21 C22 177.0(4) 6_565 . . . ?
C19 C20 C21 C22 -177.0(4) . . . 6_565 ?
C19 C20 C19 C18 1.2(8) 6_565 . . . ?
C22 C21 C22 C23 0.1(7) 6_565 . . . ?
C18 N9 C18 C19 0.5(8) 6_565 . . . ?
C23 N10 C23 C22 -1.2(8) 6_565 . . . ?
C26 C28 C27 C25 2.0(9) . . . . ?
C27 C28 C26 C24 -2.3(8) . . . . ?
C24 N11 C25 C27 -2.3(10) . . . . ?
C25 N11 C24 C26 2.0(8) . . . . ?

loop_
_exptl_oxdiff_crystal_face_indexfrac_h
_exptl_oxdiff_crystal_face_indexfrac_k
_exptl_oxdiff_crystal_face_indexfrac_l
_exptl_oxdiff_crystal_face_x
_exptl_oxdiff_crystal_face_y
_exptl_oxdiff_crystal_face_z
-4.5131 7.9325 -3.7804 -0.2621 -0.7447 0.6138
0.4107 7.9836 -7.6125 -0.3315 -0.9387 0.0949
7.9486 2.2657 -8.1816 -0.2011 -0.5656 -0.7998
-9.2025 2.6344 3.4623 0.0667 -0.0248 0.9975
6.9680 3.1411 7.4041 -0.8524 0.3017 -0.4271
6.7620 3.2859 7.6492 -0.8643 0.3059 -0.3993
8.9476 -3.0328 -4.2866 0.0088 -0.0019 -1.0000
-8.6299 -0.6926 7.3066 0.1446 0.4120 0.8996
2.1191 -8.2921 5.9337 0.3102 0.8768 -0.3676
3.4379 -8.1850 4.8159 0.2880 0.8136 -0.5050
-9.2705 -0.5425 -2.7050 0.5644 -0.1983 0.8014
-5.5676 -4.0054 -8.8214 0.9140 -0.3226 0.2459
